data_7211288
loop_
_publ_author_name
'Ben Yahia, Hamdi'
'Shikano, Masahiro'
'Kobayashi, Hironori'
'Avdeev, Maxim'
'Liu, Samuel'
'Ling, Chris D.'

_publ_section_title
;
 Synthesis and characterization of the crystal structure and magnetic
 properties of the hydroxyfluoride MnF(2-x)(OH)x (x ~ 0.8).
;
_journal_issue 31
_journal_name_full 'Physical chemistry chemical physics : PCCP'
_journal_page_first 13061
_journal_page_last 13069
_journal_paper_doi 10.1039/c3cp50740h
_journal_volume 15
_journal_year 2013
_chemical_formula_moiety 'F1.159 H0.841 Mn1 O0.841'
_chemical_formula_sum 'F1.159 H0.841 Mn O0.841'
_chemical_formula_weight 91.3
_chemical_name_systematic ' ?'
_space_group_IT_number 34
_symmetry_cell_setting orthorhombic
_symmetry_Int_Tables_number 34
_symmetry_space_group_name_Hall 'P 2 -2n'
_symmetry_space_group_name_H-M 'P n n 2'
_cell_angle_alpha 90
_cell_angle_beta 90
_cell_angle_gamma 90
_cell_formula_units_Z 2
_cell_length_a 4.7127(18)
_cell_length_b 5.203(2)
_cell_length_c 3.2439(13)
_cell_measurement_reflns_used 588
_cell_measurement_temperature 293
_cell_measurement_theta_max 27.75
_cell_measurement_theta_min 5.84
_cell_volume 79.54(5)
_diffrn_ambient_temperature 293
_diffrn_measured_fraction_theta_full 0.98
_diffrn_measured_fraction_theta_max 0.98
_diffrn_measurement_device 'four-cycle diffractometer'
_diffrn_measurement_device_type 'smart Apex'
_diffrn_measurement_method multi-scan
_diffrn_radiation_monochromator graphite
_diffrn_radiation_source 'X-ray tube'
_diffrn_radiation_type 'Mo K\a'
_diffrn_radiation_wavelength 0.71073
_diffrn_reflns_av_R_equivalents 0.1174
_diffrn_reflns_av_sigmaI/netI 0.0809
_diffrn_reflns_limit_h_max 6
_diffrn_reflns_limit_h_min -6
_diffrn_reflns_limit_k_max 5
_diffrn_reflns_limit_k_min -6
_diffrn_reflns_limit_l_max 4
_diffrn_reflns_limit_l_min -4
_diffrn_reflns_number 588
_diffrn_reflns_theta_full 27.75
_diffrn_reflns_theta_max 27.75
_diffrn_reflns_theta_min 5.84
_exptl_absorpt_coefficient_mu 7.814
_exptl_absorpt_correction_T_max 0.7647
_exptl_absorpt_correction_T_min 0.6616
_exptl_absorpt_correction_type gaussian
_exptl_absorpt_process_details 'Jana2006  (Petricek, Dusek & Palatinus, 2000)'
_exptl_crystal_colour beige
_exptl_crystal_density_diffrn 3.81
_exptl_crystal_F_000 86
_exptl_crystal_size_max 0.070
_exptl_crystal_size_mid 0.050
_exptl_crystal_size_min 0.040
_refine_diff_density_max 0.49
_refine_diff_density_min -0.49
_refine_ls_abs_structure_details '  62 of Friedel pairs used in the refinement'
_refine_ls_abs_structure_Flack 0.2(4)
_refine_ls_extinction_coef 900(400)
_refine_ls_extinction_method 'B-C type 1 Gaussian isotropic (Becker & Coppens, 1974)'
_refine_ls_goodness_of_fit_gt 1.15
_refine_ls_goodness_of_fit_ref 1.15
_refine_ls_hydrogen_treatment refall
_refine_ls_number_constraints 1
_refine_ls_number_parameters 18
_refine_ls_number_reflns 157
_refine_ls_number_restraints 0
_refine_ls_R_factor_all 0.0385
_refine_ls_R_factor_gt 0.0385
_refine_ls_shift/su_max 0.0000
_refine_ls_shift/su_mean 0.0000
_refine_ls_structure_factor_coef Fsqd
_refine_ls_weighting_details w=1/(\s^2^(I)+0.0004I^2^)
_refine_ls_weighting_scheme sigma
_refine_ls_wR_factor_gt 0.0812
_refine_ls_wR_factor_ref 0.0812
_reflns_number_gt 157
_reflns_number_total 181
_reflns_threshold_expression I>0\s(I)
_cod_data_source_file c3cp50740h.cif
_cod_data_source_block I
_cod_original_sg_symbol_Hall '     P 2 -2n'
_cod_original_formula_sum 'F1.159 H0.841 Mn1 O0.841'
_cod_database_code 7211288

loop_
_symmetry_equiv_pos_site_id
_symmetry_equiv_pos_as_xyz
1 x,y,z
2 -x,-y,z
3 x+1/2,-y+1/2,z+1/2
4 -x+1/2,y+1/2,z+1/2

loop_
_atom_site_label
_atom_site_type_symbol
_atom_site_fract_x
_atom_site_fract_y
_atom_site_fract_z
_atom_site_adp_type
_atom_site_U_iso_or_equiv
_atom_site_symmetry_multiplicity
_atom_site_occupancy
_atom_site_calc_flag
Mn Mn 0 0 0 Uani 0.0148(5) 2 1 d
O O 0.272(3) 0.123(4) 0.473(7) Uiso 0.0044(10) 4 0.42(4) d
F F 0.2314(19) 0.171(2) 0.536(4) Uiso 0.0044(10) 4 0.58(4) d
H H 0.41(4) 0.04(3) 0.61(5) Uiso 0.0044(10) 4 0.42(4) d

loop_
_atom_site_aniso_label
_atom_site_aniso_type_symbol
_atom_site_aniso_U_11
_atom_site_aniso_U_22
_atom_site_aniso_U_33
_atom_site_aniso_U_12
_atom_site_aniso_U_13
_atom_site_aniso_U_23
Mn Mn 0.0106(7) 0.0200(8) 0.0138(8) 0.0014(3) 0 0

loop_
_atom_type_symbol
_atom_type_scat_dispersion_real
_atom_type_scat_dispersion_imag
_atom_type_scat_source
F 0.0171 0.0103 'International Tables Vol C tables 4.2.6.8 and 6.1.1.1'
H 0.0000 0.0000 'International Tables Vol C tables 4.2.6.8 and 6.1.1.1'
Mn 0.3368 0.7283 'International Tables Vol C tables 4.2.6.8 and 6.1.1.1'
O 0.0106 0.0060 'International Tables Vol C tables 4.2.6.8 and 6.1.1.1'

loop_
_geom_angle_atom_site_label_1
_geom_angle_atom_site_label_2
_geom_angle_atom_site_label_3
_geom_angle_site_symmetry_1
_geom_angle_site_symmetry_3
_geom_angle
O Mn O 1_554 . 97.0(7)
O Mn O 1_554 2_554 79.9(7)
O Mn O 1_554 2_555 176.9(7)
O Mn O 1_554 3_454 89.7(7)
O Mn O 1_554 4_544 86.9(7)
O Mn F 1_554 1_554 8.9(6)
O Mn F 1_554 . 101.7(6)
O Mn F 1_554 2_554 82.4(6)
O Mn F 1_554 2_555 172.0(5)
O Mn F 1_554 3_454 98.8(6)
O Mn F 1_554 4_544 86.1(6)
O Mn O . 2_554 176.9(7)
O Mn O . 2_555 86.1(7)
O Mn O . 3_454 93.1(7)
O Mn O . 4_544 90.2(7)
O Mn F . 1_554 94.6(6)
O Mn F . . 9.2(5)
O Mn F . 2_554 171.4(6)
O Mn F . 2_555 81.4(6)
O Mn F . 3_454 94.4(6)
O Mn F . 4_544 81.0(6)
O Mn O 2_554 2_555 97.0(7)
O Mn O 2_554 3_454 86.9(7)
O Mn O 2_554 4_544 89.7(7)
O Mn F 2_554 1_554 82.4(6)
O Mn F 2_554 . 172.0(5)
O Mn F 2_554 2_554 8.9(6)
O Mn F 2_554 2_555 101.7(6)
O Mn F 2_554 3_454 86.1(6)
O Mn F 2_554 4_544 98.8(6)
O Mn O 2_555 3_454 90.2(7)
O Mn O 2_555 4_544 93.1(7)
O Mn F 2_555 1_554 171.4(6)
O Mn F 2_555 . 81.4(6)
O Mn F 2_555 2_554 94.6(6)
O Mn F 2_555 2_555 9.2(5)
O Mn F 2_555 3_454 81.0(6)
O Mn F 2_555 4_544 94.4(6)
O Mn O 3_454 4_544 175.5(8)
O Mn F 3_454 1_554 81.3(6)
O Mn F 3_454 . 85.2(6)
O Mn F 3_454 2_554 95.4(6)
O Mn F 3_454 2_555 98.3(6)
O Mn F 3_454 3_454 9.4(6)
O Mn F 3_454 4_544 172.3(5)
O Mn F 4_544 1_554 95.4(6)
O Mn F 4_544 . 98.3(6)
O Mn F 4_544 2_554 81.3(6)
O Mn F 4_544 2_555 85.2(6)
O Mn F 4_544 3_454 172.3(5)
O Mn F 4_544 4_544 9.4(6)
F Mn F 1_554 . 98.0(5)
F Mn F 1_554 2_554 86.1(5)
F Mn F 1_554 2_555 175.9(4)
F Mn F 1_554 3_454 90.5(4)
F Mn F 1_554 4_544 94.1(4)
F Mn F . 2_554 175.9(4)
F Mn F . 2_555 77.9(4)
F Mn F . 3_454 85.9(4)
F Mn F . 4_544 89.3(4)
F Mn F 2_554 2_555 98.0(5)
F Mn F 2_554 3_454 94.1(4)
F Mn F 2_554 4_544 90.5(4)
F Mn F 2_555 3_454 89.3(4)
F Mn F 2_555 4_544 85.9(4)
F Mn F 3_454 4_544 173.7(5)

loop_
_geom_bond_atom_site_label_1
_geom_bond_atom_site_label_2
_geom_bond_site_symmetry_2
_geom_bond_distance
Mn O 1_554 2.230(19)
Mn O . 2.098(19)
Mn O 2_554 2.230(19)
Mn O 2_555 2.098(19)
Mn O 3_454 2.239(19)
Mn O 4_544 2.239(19)
Mn F 1_554 2.060(12)
Mn F . 2.236(13)
Mn F 2_554 2.060(12)
Mn F 2_555 2.236(13)
Mn F 3_454 2.134(10)
Mn F 4_544 2.134(10)
Mn H 1_554 2.30(17)
Mn H 2_554 2.30(17)
Mn H 3_454 2.46(15)
Mn H 4_544 2.46(15)
O F . 0.37(2)
O H . 0.89(17)
O H 2_655 1.80(17)
F H . 1.09(16)
F H 2_655 2.05(17)
F H 4_554 2.45(15)
H H 2_655 1.0(2)

loop_
_geom_hbond_atom_site_label_D
_geom_hbond_atom_site_label_H
_geom_hbond_atom_site_label_A
_geom_hbond_site_symmetry_A
_geom_hbond_distance_DH
_geom_hbond_distance_HA
_geom_hbond_distance_DA
_geom_hbond_angle_DHA
O H O 2_655 0.89(17) 1.80(17) 2.50(2) 134(15)
O H F 2_655 0.89(17) 2.05(17) 2.803(19) 142(15)
O H F 4_545 0.89(17) 2.45(15) 2.98(2) 119(13)
F H O 2_655 1.09(16) 1.80(17) 2.803(19) 150(13)
F H F 2_655 1.09(16) 2.05(17) 3.092(14) 159(13)
F H F 4_545 1.09(16) 2.45(15) 3.071(17) 115(11)

loop_
_jana_cell_twin_matrix_id
_jana_cell_twin_volume_fraction
_jana_cell_twin_matrix_1_1
_jana_cell_twin_matrix_1_2
_jana_cell_twin_matrix_1_3
_jana_cell_twin_matrix_2_1
_jana_cell_twin_matrix_2_2
_jana_cell_twin_matrix_2_3
_jana_cell_twin_matrix_3_1
_jana_cell_twin_matrix_3_2
_jana_cell_twin_matrix_3_3
1 0.8(4) 1 0 0 0 1 0 0 0 1
2 0.2(4) -1 0 0 0 -1 0 0 0 -1
